data_7156260
loop_
_publ_author_name
'Chen, Jin-Quan'
'Mi, Yang'
'Shi, Zi-Fa'
'Cao, Xiao-Ping'

_publ_section_title
;
 Construction of the tetracyclic core of (+-)-cycloclavine and 4-amino
 Uhle's ketone.
;
_journal_issue 20
_journal_name_full 'Organic &amp; biomolecular chemistry'
_journal_page_first 3801
_journal_page_last 3808
_journal_paper_doi 10.1039/c7ob03067c
_journal_volume 16
_journal_year 2018
_chemical_formula_moiety 'C23 H22 N2 O6'
_chemical_formula_sum 'C23 H22 N2 O6'
_chemical_formula_weight 422.42
_space_group_crystal_system orthorhombic
_space_group_IT_number 19
_space_group_name_Hall 'P 2ac 2ab'
_space_group_name_H-M_alt 'P 21 21 21'
_symmetry_space_group_name_Hall 'P 2ac 2ab'
_symmetry_space_group_name_H-M 'P 21 21 21'
_atom_sites_solution_hydrogens geom
_atom_sites_solution_primary direct
_audit_creation_date 2017-03-03
_audit_creation_method
;
Olex2 1.2
(compiled 2017.03.02 svn.r3394 for OlexSys, GUI svn.r5324)
;
_audit_update_record
;
2017-08-21 deposited with the CCDC.
2018-04-23 downloaded from the CCDC.
;
_cell_angle_alpha 90
_cell_angle_beta 90
_cell_angle_gamma 90
_cell_formula_units_Z 4
_cell_length_a 9.6235(6)
_cell_length_b 13.3554(9)
_cell_length_c 16.7938(9)
_cell_measurement_reflns_used 1136
_cell_measurement_temperature 293(2)
_cell_measurement_theta_max 21.6150
_cell_measurement_theta_min 3.9050
_cell_volume 2158.4(2)
_computing_cell_refinement
;
CrysAlisPro, Agilent Technologies,
Version 1.171.36.28 (release 01-02-2013 CrysAlis171 .NET)
(compiled Feb  1 2013,16:14:44)
;
_computing_data_collection
;
CrysAlisPro, Agilent Technologies,
Version 1.171.36.28 (release 01-02-2013 CrysAlis171 .NET)
(compiled Feb  1 2013,16:14:44)
;
_computing_data_reduction
;
CrysAlisPro, Agilent Technologies,
Version 1.171.36.28 (release 01-02-2013 CrysAlis171 .NET)
(compiled Feb  1 2013,16:14:44)
;
_computing_molecular_graphics 'Olex2 (Dolomanov et al., 2009)'
_computing_publication_material 'Olex2 (Dolomanov et al., 2009)'
_computing_structure_refinement 'ShelXL (Sheldrick, 2015)'
_computing_structure_solution 'ShelXS (Sheldrick, 2008)'
_diffrn_ambient_temperature 293(2)
_diffrn_detector_area_resol_mean 16.0733
_diffrn_measured_fraction_theta_full 0.996
_diffrn_measured_fraction_theta_max 0.996
_diffrn_measurement_details
;
#__ type_ start__ end____ width___ exp.time_
  1 omega  -18.00   20.00   1.0000    5.0000
omega____ theta____ kappa____ phi______ frames
    -      -19.5055  -99.0000   90.0000 38

#__ type_ start__ end____ width___ exp.time_
  2 omega  -32.00   12.00   1.0000    5.0000
omega____ theta____ kappa____ phi______ frames
    -       22.7867  -38.0000  -90.0000 44

#__ type_ start__ end____ width___ exp.time_
  3 omega   -9.00   63.00   1.0000    5.0000
omega____ theta____ kappa____ phi______ frames
    -       22.7867   38.0000   60.0000 72
;
_diffrn_measurement_device_type 'SuperNova, Dual, Cu at zero, Eos'
_diffrn_measurement_method '\w scans'
_diffrn_orient_matrix_UB_11 0.0019870000
_diffrn_orient_matrix_UB_12 -0.0472716000
_diffrn_orient_matrix_UB_13 -0.0192079000
_diffrn_orient_matrix_UB_21 0.0018250000
_diffrn_orient_matrix_UB_22 -0.0241796000
_diffrn_orient_matrix_UB_23 0.0375984000
_diffrn_orient_matrix_UB_31 -0.0736508000
_diffrn_orient_matrix_UB_32 -0.0018846000
_diffrn_orient_matrix_UB_33 0.0004039000
_diffrn_radiation_monochromator mirror
_diffrn_radiation_type MoK\a
_diffrn_radiation_wavelength 0.71073
_diffrn_reflns_av_R_equivalents 0.0268
_diffrn_reflns_av_unetI/netI 0.0654
_diffrn_reflns_Laue_measured_fraction_full 0.996
_diffrn_reflns_Laue_measured_fraction_max 0.996
_diffrn_reflns_limit_h_max 11
_diffrn_reflns_limit_h_min -9
_diffrn_reflns_limit_k_max 16
_diffrn_reflns_limit_k_min -8
_diffrn_reflns_limit_l_max 18
_diffrn_reflns_limit_l_min -20
_diffrn_reflns_number 5512
_diffrn_reflns_point_group_measured_fraction_full 0.911
_diffrn_reflns_point_group_measured_fraction_max 0.900
_diffrn_reflns_theta_full 25.242
_diffrn_reflns_theta_max 26.021
_diffrn_reflns_theta_min 3.283
_diffrn_source 'SuperNova (Mo) X-ray Source'
_exptl_absorpt_coefficient_mu 0.095
_exptl_absorpt_correction_T_max 1.00000
_exptl_absorpt_correction_T_min 0.77856
_exptl_absorpt_correction_type multi-scan
_exptl_absorpt_process_details
;
CrysAlisPro, Agilent Technologies,
Version 1.171.36.28 (release 01-02-2013 CrysAlis171 .NET)
(compiled Feb  1 2013,16:14:44)
Empirical absorption correction using spherical harmonics,
 implemented in SCALE3 ABSPACK scaling algorithm.
;
_exptl_crystal_colour 'clear light colourless'
_exptl_crystal_colour_lustre clear
_exptl_crystal_colour_modifier light
_exptl_crystal_colour_primary colourless
_exptl_crystal_density_diffrn 1.300
_exptl_crystal_description block
_exptl_crystal_F_000 888
_exptl_crystal_size_max 0.21
_exptl_crystal_size_mid 0.15
_exptl_crystal_size_min 0.14
_refine_diff_density_max 0.170
_refine_diff_density_min -0.172
_refine_diff_density_rms 0.038
_refine_ls_abs_structure_details
;
 Flack x determined using 561 quotients [(I+)-(I-)]/[(I+)+(I-)]
 (Parsons, Flack and Wagner, Acta Cryst. B69 (2013) 249-259).
;
_refine_ls_abs_structure_Flack 1.8(10)
_refine_ls_extinction_method none
_refine_ls_goodness_of_fit_ref 1.046
_refine_ls_hydrogen_treatment constr
_refine_ls_matrix_type full
_refine_ls_number_parameters 282
_refine_ls_number_reflns 3828
_refine_ls_number_restraints 0
_refine_ls_restrained_S_all 1.046
_refine_ls_R_factor_all 0.1153
_refine_ls_R_factor_gt 0.0646
_refine_ls_shift/su_max 0.000
_refine_ls_shift/su_mean 0.000
_refine_ls_structure_factor_coef Fsqd
_refine_ls_weighting_details 'w=1/[\s^2^(Fo^2^)+(0.0521P)^2^+0.2773P] where P=(Fo^2^+2Fc^2^)/3'
_refine_ls_weighting_scheme calc
_refine_ls_wR_factor_gt 0.1298
_refine_ls_wR_factor_ref 0.1635
_reflns_Friedel_coverage 0.587
_reflns_Friedel_fraction_full 0.799
_reflns_Friedel_fraction_max 0.773
_reflns_number_gt 2228
_reflns_number_total 3828
_reflns_threshold_expression 'I > 2\s(I)'
_cod_data_source_file c7ob03067c2.cif
_cod_data_source_block xray_0301_2
_cod_depositor_comments 'Adding full bibliography for 7156260.cif.'
_cod_database_code 7156260
_shelx_shelxl_version_number 2014/7
_shelx_space_group_comment
;
The symmetry employed for this shelxl refinement is uniquely defined
by the following loop, which should always be used as a source of
symmetry information in preference to the above space-group names.
They are only intended as comments.
;
_reflns_odcompleteness_completeness 99.53
_reflns_odcompleteness_iscentric 1
_reflns_odcompleteness_theta 26.32
_olex2_refinement_description
;
1. Fixed Uiso
 At 1.2 times of:
  All C(H) groups, All C(H,H) groups
 At 1.5 times of:
  All C(H,H,H) groups
2.a Ternary CH refined with riding coordinates:
 C16(H16), C17(H17), C19(H19)
2.b Secondary CH2 refined with riding coordinates:
 C9(H9A,H9B), C18(H18A,H18B)
2.c Aromatic/amide H refined with riding coordinates:
 C1(H1), C5(H5), C6(H6), C7(H7), C11(H11), C12(H12), C13(H13), C14(H14),
 C15(H15)
2.d Idealised Me refined as rotating group:
 C21(H21A,H21B,H21C), C23(H23A,H23B,H23C)
;
_olex2_date_sample_data_collection 2017-03-01
_olex2_submission_special_instructions 'No special instructions were received'

loop_
_space_group_symop_operation_xyz
'x, y, z'
'-x+1/2, -y, z+1/2'
'x+1/2, -y+1/2, -z'
'-x, y+1/2, -z+1/2'

loop_
_atom_site_label
_atom_site_type_symbol
_atom_site_fract_x
_atom_site_fract_y
_atom_site_fract_z
_atom_site_U_iso_or_equiv
_atom_site_adp_type
_atom_site_occupancy
_atom_site_site_symmetry_order
_atom_site_calc_flag
_atom_site_refinement_flags_posn
O1 O 0.1945(5) -0.3646(4) -0.2298(3) 0.116(2) Uani 1 1 d .
O2 O 0.2142(5) -0.2103(4) -0.2079(3) 0.1039(17) Uani 1 1 d .
O3 O -0.3262(4) -0.0952(4) -0.0438(3) 0.0883(14) Uani 1 1 d .
O4 O -0.1273(4) -0.0141(3) -0.0605(3) 0.0773(12) Uani 1 1 d .
O5 O -0.0792(4) -0.1881(6) 0.0860(2) 0.132(3) Uani 1 1 d .
O6 O 0.1080(4) -0.1638(3) 0.0144(2) 0.0711(11) Uani 1 1 d .
N1 N -0.2781(5) -0.3937(4) -0.3110(3) 0.0718(14) Uani 1 1 d .
N2 N 0.1599(5) -0.2902(5) -0.1957(3) 0.0657(13) Uani 1 1 d .
C1 C -0.1999(7) -0.4463(5) -0.2560(3) 0.0712(17) Uani 1 1 d .
H1 H -0.1954 -0.5157 -0.2530 0.085 Uiso 1 1 calc R
C2 C -0.1311(6) -0.3828(4) -0.2073(3) 0.0602(15) Uani 1 1 d .
C3 C -0.1671(5) -0.2851(4) -0.2333(3) 0.0514(13) Uani 1 1 d .
C4 C -0.1252(5) -0.1935(4) -0.2026(3) 0.0526(13) Uani 1 1 d .
C5 C -0.1729(6) -0.1082(4) -0.2396(3) 0.0638(15) Uani 1 1 d .
H5 H -0.1451 -0.0455 -0.2216 0.077 Uiso 1 1 calc R
C6 C -0.2642(7) -0.1165(5) -0.3048(3) 0.0774(19) Uani 1 1 d .
H6 H -0.2958 -0.0582 -0.3291 0.093 Uiso 1 1 calc R
C7 C -0.3087(7) -0.2077(6) -0.3341(3) 0.0735(17) Uani 1 1 d .
H7 H -0.3703 -0.2115 -0.3767 0.088 Uiso 1 1 calc R
C8 C -0.2580(6) -0.2931(5) -0.2978(3) 0.0603(14) Uani 1 1 d .
C9 C -0.3682(7) -0.4358(6) -0.3717(4) 0.089(2) Uani 1 1 d .
H9A H -0.4622 -0.4117 -0.3633 0.107 Uiso 1 1 calc R
H9B H -0.3693 -0.5081 -0.3664 0.107 Uiso 1 1 calc R
C10 C -0.3228(6) -0.4088(5) -0.4549(3) 0.0658(16) Uani 1 1 d .
C11 C -0.1899(8) -0.4256(6) -0.4782(4) 0.100(2) Uani 1 1 d .
H11 H -0.1274 -0.4543 -0.4427 0.120 Uiso 1 1 calc R
C12 C -0.1475(11) -0.4014(7) -0.5520(5) 0.130(3) Uani 1 1 d .
H12 H -0.0557 -0.4141 -0.5660 0.156 Uiso 1 1 calc R
C13 C -0.2293(13) -0.3609(7) -0.6046(5) 0.119(3) Uani 1 1 d .
H13 H -0.1945 -0.3442 -0.6545 0.143 Uiso 1 1 calc R
C14 C -0.3648(11) -0.3427(6) -0.5874(5) 0.106(3) Uani 1 1 d .
H14 H -0.4244 -0.3159 -0.6255 0.127 Uiso 1 1 calc R
C15 C -0.4128(8) -0.3658(6) -0.5100(5) 0.108(3) Uani 1 1 d .
H15 H -0.5044 -0.3522 -0.4959 0.130 Uiso 1 1 calc R
C16 C -0.0306(5) -0.1980(4) -0.1296(3) 0.0477(12) Uani 1 1 d .
H16 H 0.0359 -0.1426 -0.1328 0.057 Uiso 1 1 calc R
C17 C 0.0506(5) -0.2963(4) -0.1298(3) 0.0543(13) Uani 1 1 d .
H17 H 0.1003 -0.3007 -0.0790 0.065 Uiso 1 1 calc R
C18 C -0.0338(6) -0.3930(4) -0.1392(3) 0.0642(15) Uani 1 1 d .
H18A H 0.0285 -0.4489 -0.1484 0.077 Uiso 1 1 calc R
H18B H -0.0856 -0.4060 -0.0908 0.077 Uiso 1 1 calc R
C19 C -0.1118(5) -0.1883(4) -0.0510(3) 0.0533(14) Uani 1 1 d .
H19 H -0.1699 -0.2478 -0.0437 0.064 Uiso 1 1 calc R
C20 C -0.2039(6) -0.0958(5) -0.0513(3) 0.0591(14) Uani 1 1 d .
C21 C -0.2016(8) 0.0815(5) -0.0626(5) 0.111(3) Uani 1 1 d .
H21A H -0.2637 0.0854 -0.0179 0.167 Uiso 1 1 calc GR
H21B H -0.2540 0.0861 -0.1111 0.167 Uiso 1 1 calc GR
H21C H -0.1360 0.1355 -0.0601 0.167 Uiso 1 1 calc GR
C22 C -0.0135(6) -0.1788(5) 0.0188(3) 0.0619(16) Uani 1 1 d .
C23 C 0.0079(7) -0.1837(11) 0.1576(4) 0.182(6) Uani 1 1 d .
H23A H -0.0498 -0.1731 0.2035 0.273 Uiso 1 1 calc GR
H23B H 0.0729 -0.1295 0.1528 0.273 Uiso 1 1 calc GR
H23C H 0.0576 -0.2456 0.1635 0.273 Uiso 1 1 calc GR

loop_
_atom_site_aniso_label
_atom_site_aniso_U_11
_atom_site_aniso_U_22
_atom_site_aniso_U_33
_atom_site_aniso_U_23
_atom_site_aniso_U_13
_atom_site_aniso_U_12
O1 0.100(3) 0.108(4) 0.142(5) -0.058(4) 0.039(3) -0.008(3)
O2 0.118(4) 0.082(4) 0.112(4) 0.023(3) 0.052(3) 0.010(3)
O3 0.058(2) 0.110(4) 0.097(3) 0.017(3) 0.011(2) 0.012(3)
O4 0.067(2) 0.061(3) 0.104(3) -0.011(3) -0.008(2) 0.009(2)
O5 0.060(2) 0.295(8) 0.041(2) 0.002(4) -0.0044(19) 0.004(4)
O6 0.065(2) 0.083(3) 0.066(2) -0.007(2) -0.0110(19) 0.003(2)
N1 0.089(3) 0.078(4) 0.049(3) 0.001(3) -0.006(3) -0.025(3)
N2 0.064(3) 0.070(4) 0.063(3) -0.012(3) -0.001(2) 0.004(3)
C1 0.104(5) 0.056(4) 0.054(3) 0.006(3) 0.002(3) -0.014(4)
C2 0.078(4) 0.055(4) 0.048(3) 0.003(3) 0.004(3) -0.005(3)
C3 0.058(3) 0.059(4) 0.037(2) -0.002(3) 0.001(2) -0.004(3)
C4 0.060(3) 0.060(4) 0.038(2) 0.007(3) 0.002(2) 0.004(3)
C5 0.087(4) 0.056(4) 0.048(3) 0.011(3) -0.008(3) 0.003(3)
C6 0.102(5) 0.075(5) 0.056(3) 0.020(3) -0.017(3) 0.015(4)
C7 0.084(4) 0.086(5) 0.050(3) 0.011(4) -0.013(3) 0.001(4)
C8 0.069(3) 0.070(4) 0.042(3) 0.004(3) -0.001(3) -0.007(4)
C9 0.094(4) 0.115(6) 0.059(4) -0.006(4) -0.003(3) -0.041(4)
C10 0.079(4) 0.064(4) 0.055(3) -0.005(3) -0.022(3) -0.014(4)
C11 0.097(5) 0.123(7) 0.079(5) 0.009(5) 0.016(4) 0.026(5)
C12 0.167(8) 0.143(8) 0.080(5) 0.015(6) 0.037(6) 0.022(7)
C13 0.182(10) 0.105(7) 0.070(5) -0.001(5) -0.004(6) -0.026(8)
C14 0.158(8) 0.090(6) 0.070(5) 0.015(5) -0.047(6) -0.024(7)
C15 0.095(5) 0.113(7) 0.117(7) -0.016(6) -0.038(5) -0.014(5)
C16 0.055(3) 0.046(3) 0.042(2) 0.007(3) 0.002(2) -0.002(3)
C17 0.061(3) 0.062(4) 0.039(2) 0.005(3) -0.002(2) 0.007(3)
C18 0.087(4) 0.050(3) 0.055(3) 0.008(3) -0.004(3) 0.005(3)
C19 0.057(3) 0.059(4) 0.045(3) 0.001(3) -0.004(2) -0.003(3)
C20 0.054(3) 0.073(4) 0.050(3) -0.006(3) 0.002(3) -0.003(3)
C21 0.120(6) 0.072(5) 0.142(7) -0.013(5) -0.006(6) 0.029(5)
C22 0.058(3) 0.079(5) 0.048(3) -0.003(3) -0.002(2) 0.008(3)
C23 0.072(4) 0.43(2) 0.043(3) -0.015(7) -0.020(3) 0.017(7)

loop_
_atom_type_symbol
_atom_type_description
_atom_type_scat_dispersion_real
_atom_type_scat_dispersion_imag
_atom_type_scat_source
C C 0.0033 0.0016 'International Tables Vol C Tables 4.2.6.8 and 6.1.1.4'
H H 0.0000 0.0000 'International Tables Vol C Tables 4.2.6.8 and 6.1.1.4'
N N 0.0061 0.0033 'International Tables Vol C Tables 4.2.6.8 and 6.1.1.4'
O O 0.0106 0.0060 'International Tables Vol C Tables 4.2.6.8 and 6.1.1.4'

loop_
_geom_angle_atom_site_label_1
_geom_angle_atom_site_label_2
_geom_angle_atom_site_label_3
_geom_angle
C20 O4 C21 116.7(5)
C22 O5 C23 115.5(4)
C1 N1 C9 126.7(6)
C8 N1 C1 108.1(5)
C8 N1 C9 125.1(5)
O1 N2 O2 122.3(5)
O1 N2 C17 119.6(6)
O2 N2 C17 118.0(5)
N1 C1 H1 124.7
C2 C1 N1 110.7(5)
C2 C1 H1 124.7
C1 C2 C3 105.7(5)
C1 C2 C18 136.0(6)
C3 C2 C18 118.3(5)
C4 C3 C2 128.8(5)
C4 C3 C8 122.5(5)
C8 C3 C2 108.7(5)
C3 C4 C16 115.9(4)
C5 C4 C3 117.8(5)
C5 C4 C16 126.4(5)
C4 C5 H5 120.2
C4 C5 C6 119.6(6)
C6 C5 H5 120.2
C5 C6 H6 118.7
C7 C6 C5 122.6(6)
C7 C6 H6 118.7
C6 C7 H7 121.3
C8 C7 C6 117.4(5)
C8 C7 H7 121.3
N1 C8 C3 106.8(5)
N1 C8 C7 133.2(6)
C7 C8 C3 120.0(6)
N1 C9 H9A 109.1
N1 C9 H9B 109.1
N1 C9 C10 112.6(5)
H9A C9 H9B 107.8
C10 C9 H9A 109.1
C10 C9 H9B 109.1
C11 C10 C9 120.1(6)
C11 C10 C15 117.7(6)
C15 C10 C9 122.3(7)
C10 C11 H11 119.6
C12 C11 C10 120.8(8)
C12 C11 H11 119.6
C11 C12 H12 118.6
C13 C12 C11 122.8(9)
C13 C12 H12 118.6
C12 C13 H13 119.6
C12 C13 C14 120.7(9)
C14 C13 H13 119.6
C13 C14 H14 121.0
C13 C14 C15 118.1(8)
C15 C14 H14 121.0
C10 C15 C14 119.8(8)
C10 C15 H15 120.1
C14 C15 H15 120.1
C4 C16 H16 108.3
C4 C16 C19 112.5(4)
C17 C16 C4 109.6(4)
C17 C16 H16 108.3
C17 C16 C19 109.6(4)
C19 C16 H16 108.3
N2 C17 H17 107.3
N2 C17 C18 109.6(5)
C16 C17 N2 107.9(4)
C16 C17 H17 107.3
C16 C17 C18 116.9(4)
C18 C17 H17 107.3
C2 C18 C17 109.7(5)
C2 C18 H18A 109.7
C2 C18 H18B 109.7
C17 C18 H18A 109.7
C17 C18 H18B 109.7
H18A C18 H18B 108.2
C16 C19 H19 109.1
C20 C19 C16 111.2(4)
C20 C19 H19 109.1
C22 C19 C16 110.7(4)
C22 C19 H19 109.1
C22 C19 C20 107.4(4)
O3 C20 O4 124.0(6)
O3 C20 C19 125.8(6)
O4 C20 C19 110.2(4)
O4 C21 H21A 109.5
O4 C21 H21B 109.5
O4 C21 H21C 109.5
H21A C21 H21B 109.5
H21A C21 H21C 109.5
H21B C21 H21C 109.5
O5 C22 C19 111.1(4)
O6 C22 O5 123.3(5)
O6 C22 C19 125.5(5)
O5 C23 H23A 109.5
O5 C23 H23B 109.5
O5 C23 H23C 109.5
H23A C23 H23B 109.5
H23A C23 H23C 109.5
H23B C23 H23C 109.5

loop_
_geom_bond_atom_site_label_1
_geom_bond_atom_site_label_2
_geom_bond_distance
O1 N2 1.194(6)
O2 N2 1.205(6)
O3 C20 1.184(6)
O4 C20 1.326(6)
O4 C21 1.463(7)
O5 C22 1.300(6)
O5 C23 1.467(6)
O6 C22 1.189(6)
N1 C1 1.383(7)
N1 C8 1.376(7)
N1 C9 1.451(7)
N2 C17 1.529(7)
C1 H1 0.9300
C1 C2 1.351(7)
C2 C3 1.419(7)
C2 C18 1.484(7)
C3 C4 1.387(7)
C3 C8 1.396(7)
C4 C5 1.376(7)
C4 C16 1.529(6)
C5 H5 0.9300
C5 C6 1.408(7)
C6 H6 0.9300
C6 C7 1.383(8)
C7 H7 0.9300
C7 C8 1.382(8)
C9 H9A 0.9700
C9 H9B 0.9700
C9 C10 1.508(8)
C10 C11 1.356(9)
C10 C15 1.391(9)
C11 H11 0.9300
C11 C12 1.343(9)
C12 H12 0.9300
C12 C13 1.302(11)
C13 H13 0.9300
C13 C14 1.358(12)
C14 H14 0.9300
C14 C15 1.414(11)
C15 H15 0.9300
C16 H16 0.9800
C16 C17 1.528(7)
C16 C19 1.539(7)
C17 H17 0.9800
C17 C18 1.533(7)
C18 H18A 0.9700
C18 H18B 0.9700
C19 H19 0.9800
C19 C20 1.520(7)
C19 C22 1.513(7)
C21 H21A 0.9600
C21 H21B 0.9600
C21 H21C 0.9600
C23 H23A 0.9600
C23 H23B 0.9600
C23 H23C 0.9600

loop_
_geom_torsion_atom_site_label_1
_geom_torsion_atom_site_label_2
_geom_torsion_atom_site_label_3
_geom_torsion_atom_site_label_4
_geom_torsion
O1 N2 C17 C16 -148.7(5)
O1 N2 C17 C18 -20.4(7)
O2 N2 C17 C16 35.7(6)
O2 N2 C17 C18 164.0(5)
N1 C1 C2 C3 -0.3(7)
N1 C1 C2 C18 -179.7(6)
N1 C9 C10 C11 52.2(9)
N1 C9 C10 C15 -127.4(7)
N2 C17 C18 C2 -74.2(5)
C1 N1 C8 C3 -0.5(6)
C1 N1 C8 C7 179.8(6)
C1 N1 C9 C10 -118.5(7)
C1 C2 C3 C4 179.4(5)
C1 C2 C3 C8 0.0(6)
C1 C2 C18 C17 158.2(7)
C2 C3 C4 C5 178.8(5)
C2 C3 C4 C16 -1.9(7)
C2 C3 C8 N1 0.3(6)
C2 C3 C8 C7 -180.0(5)
C3 C2 C18 C17 -21.1(7)
C3 C4 C5 C6 1.7(8)
C3 C4 C16 C17 26.8(6)
C3 C4 C16 C19 -95.4(5)
C4 C3 C8 N1 -179.1(5)
C4 C3 C8 C7 0.6(8)
C4 C5 C6 C7 -0.2(9)
C4 C16 C17 N2 72.0(5)
C4 C16 C17 C18 -52.0(5)
C4 C16 C19 C20 -52.9(6)
C4 C16 C19 C22 -172.2(5)
C5 C4 C16 C17 -154.0(5)
C5 C4 C16 C19 83.8(6)
C5 C6 C7 C8 -1.2(9)
C6 C7 C8 N1 -179.4(6)
C6 C7 C8 C3 0.9(8)
C8 N1 C1 C2 0.5(7)
C8 N1 C9 C10 62.7(8)
C8 C3 C4 C5 -2.0(7)
C8 C3 C4 C16 177.3(4)
C9 N1 C1 C2 -178.4(5)
C9 N1 C8 C3 178.5(5)
C9 N1 C8 C7 -1.2(10)
C9 C10 C11 C12 -179.5(8)
C9 C10 C15 C14 -179.5(7)
C10 C11 C12 C13 0.1(15)
C11 C10 C15 C14 0.9(11)
C11 C12 C13 C14 -1.3(17)
C12 C13 C14 C15 2.2(15)
C13 C14 C15 C10 -2.0(13)
C15 C10 C11 C12 0.0(12)
C16 C4 C5 C6 -177.5(5)
C16 C17 C18 C2 49.0(6)
C16 C19 C20 O3 120.6(6)
C16 C19 C20 O4 -60.0(5)
C16 C19 C22 O5 -168.8(5)
C16 C19 C22 O6 11.9(9)
C17 C16 C19 C20 -175.1(4)
C17 C16 C19 C22 65.6(6)
C18 C2 C3 C4 -1.2(8)
C18 C2 C3 C8 179.5(4)
C19 C16 C17 N2 -164.1(4)
C19 C16 C17 C18 71.9(5)
C20 C19 C22 O5 69.6(7)
C20 C19 C22 O6 -109.7(7)
C21 O4 C20 O3 -1.1(9)
C21 O4 C20 C19 179.6(5)
C22 C19 C20 O3 -118.1(6)
C22 C19 C20 O4 61.3(6)
C23 O5 C22 O6 -2.8(11)
C23 O5 C22 C19 177.9(8)
